data_2220431
loop_
_publ_author_name
'Cheng, Lin'
'Zhang, Ya-Wen'
'Wang, Jian-Quan'
'Zhang, Gong'

_publ_section_title
;
 3-(1<i>H</i>-Tetrazol-5-yl)benzoic acid
;
_journal_coeditor_code BT2829
_journal_issue 1
_journal_name_full 'Acta Crystallographica Section E'
_journal_page_first o89
_journal_paper_doi 10.1107/S1600536808041482
_journal_volume 65
_journal_year 2009
_chemical_formula_moiety 'C8 H6 N4 O2'
_chemical_formula_sum 'C8 H6 N4 O2'
_chemical_formula_weight 190.17
_chemical_name_systematic ?
_space_group_IT_number 14
_symmetry_cell_setting monoclinic
_symmetry_space_group_name_Hall '-P 2ybc'
_symmetry_space_group_name_H-M 'P 1 21/c 1'
_atom_sites_solution_hydrogens geom
_atom_sites_solution_primary direct
_atom_sites_solution_secondary difmap
_audit_creation_method SHELXL-97
_cell_angle_alpha 90.00
_cell_angle_beta 99.188(3)
_cell_angle_gamma 90.00
_cell_formula_units_Z 4
_cell_length_a 5.2501(10)
_cell_length_b 16.805(3)
_cell_length_c 9.3290(18)
_cell_measurement_reflns_used 785
_cell_measurement_temperature 293(2)
_cell_measurement_theta_max 28.0
_cell_measurement_theta_min 2.41
_cell_volume 812.5(3)
_computing_cell_refinement 'SMART (Bruker, 2000)'
_computing_data_collection 'SMART (Bruker, 2000)'
_computing_data_reduction 'SAINT (Bruker, 2000)'
_computing_molecular_graphics 'SHELXTL Sheldrick, 2008)'
_computing_publication_material 'SHELXL97 (Sheldrick, 2008)'
_computing_structure_refinement 'SHELXL (Sheldrick, 2008)'
_computing_structure_solution 'SHELXS (Sheldrick, 2008)'
_diffrn_ambient_temperature 293(2)
_diffrn_measured_fraction_theta_full 0.991
_diffrn_measured_fraction_theta_max 0.991
_diffrn_measurement_device_type 'Bruker APX CCD'
_diffrn_measurement_method 'phi and omega scan'
_diffrn_radiation_monochromator graphite
_diffrn_radiation_source 'fine-focus sealed tube'
_diffrn_radiation_type MoK\a
_diffrn_radiation_wavelength 0.71073
_diffrn_reflns_av_R_equivalents 0.0176
_diffrn_reflns_av_sigmaI/netI 0.0166
_diffrn_reflns_limit_h_max 6
_diffrn_reflns_limit_h_min -6
_diffrn_reflns_limit_k_max 20
_diffrn_reflns_limit_k_min -20
_diffrn_reflns_limit_l_max 11
_diffrn_reflns_limit_l_min -11
_diffrn_reflns_number 5991
_diffrn_reflns_theta_full 26.00
_diffrn_reflns_theta_max 26.00
_diffrn_reflns_theta_min 2.42
_exptl_absorpt_coefficient_mu 0.118
_exptl_absorpt_correction_T_max 0.9849
_exptl_absorpt_correction_T_min 0.9489
_exptl_absorpt_correction_type multi-scan
_exptl_absorpt_process_details 'SADABS  (Sheldrick, 2000)'
_exptl_crystal_colour colorless
_exptl_crystal_density_diffrn 1.555
_exptl_crystal_density_method 'not measured'
_exptl_crystal_description block
_exptl_crystal_F_000 392
_exptl_crystal_size_max 0.45
_exptl_crystal_size_mid 0.14
_exptl_crystal_size_min 0.13
_refine_diff_density_max 0.193
_refine_diff_density_min -0.244
_refine_ls_extinction_coef 0.018(3)
_refine_ls_extinction_expression Fc^*^=kFc[1+0.001xFc^2^\l^3^/sin(2\q)]^-1/4^
_refine_ls_extinction_method SHELXL
_refine_ls_goodness_of_fit_ref 1.072
_refine_ls_hydrogen_treatment mixed
_refine_ls_matrix_type full
_refine_ls_number_parameters 136
_refine_ls_number_reflns 1583
_refine_ls_number_restraints 0
_refine_ls_restrained_S_all 1.072
_refine_ls_R_factor_all 0.0430
_refine_ls_R_factor_gt 0.0396
_refine_ls_shift/su_max 0.000
_refine_ls_shift/su_mean 0.000
_refine_ls_structure_factor_coef Fsqd
_refine_ls_weighting_details 'calc w=1/[\s^2^(Fo^2^)+(0.0592P)^2^+0.1634P] where P=(Fo^2^+2Fc^2^)/3'
_refine_ls_weighting_scheme calc
_refine_ls_wR_factor_gt 0.1029
_refine_ls_wR_factor_ref 0.1060
_reflns_number_gt 1425
_reflns_number_total 1583
_reflns_threshold_expression I>2\s(I)
_cod_data_source_file bt2829.cif
_cod_data_source_block I
_cod_original_sg_symbol_H-M 'P 21/c'
_cod_database_code 2220431
_cod_database_fobs_code 2220431

loop_
_symmetry_equiv_pos_as_xyz
'x, y, z'
'-x, y+1/2, -z+1/2'
'-x, -y, -z'
'x, -y-1/2, z-1/2'

loop_
_atom_site_type_symbol
_atom_site_label
_atom_site_fract_x
_atom_site_fract_y
_atom_site_fract_z
_atom_site_U_iso_or_equiv
_atom_site_adp_type
_atom_site_calc_flag
_atom_site_refinement_flags
_atom_site_occupancy
_atom_site_disorder_assembly
_atom_site_disorder_group
O O1 0.0644(2) 0.36005(6) 0.68049(12) 0.0471(3) Uani d . 1 . .
O O2 0.3759(2) 0.42002(6) 0.58687(13) 0.0496(3) Uani d . 1 . .
H H2B 0.410(4) 0.3707(14) 0.550(2) 0.082(7) Uiso d . 1 . .
C C1 0.1794(3) 0.42040(8) 0.65768(15) 0.0358(3) Uani d . 1 . .
C C2 0.1127(3) 0.50146(7) 0.70380(15) 0.0349(3) Uani d . 1 . .
C C3 -0.0705(3) 0.51184(8) 0.79498(16) 0.0403(4) Uani d . 1 . .
H H3A -0.1499 0.4680 0.8296 0.048 Uiso calc R 1 . .
C C4 -0.1332(3) 0.58797(9) 0.83368(16) 0.0439(4) Uani d . 1 . .
H H4A -0.2539 0.5950 0.8955 0.053 Uiso calc R 1 . .
C C5 -0.0189(3) 0.65372(8) 0.78180(16) 0.0392(3) Uani d . 1 . .
H H5A -0.0640 0.7046 0.8081 0.047 Uiso calc R 1 . .
C C6 0.1642(3) 0.64386(7) 0.68994(14) 0.0338(3) Uani d . 1 . .
C C7 0.2301(2) 0.56732(8) 0.65297(14) 0.0356(3) Uani d . 1 . .
H H7A 0.3544 0.5602 0.5934 0.043 Uiso calc R 1 . .
C C8 0.2910(3) 0.71171(7) 0.63149(14) 0.0338(3) Uani d . 1 . .
N N1 0.2597(2) 0.78846(7) 0.66034(13) 0.0402(3) Uani d . 1 . .
N N2 0.4101(3) 0.83282(7) 0.58804(14) 0.0453(3) Uani d . 1 . .
N N3 0.5310(3) 0.78398(7) 0.51637(14) 0.0445(3) Uani d . 1 . .
N N4 0.4608(2) 0.70804(7) 0.54077(13) 0.0394(3) Uani d . 1 . .
H H1A 0.147(4) 0.8129(12) 0.716(2) 0.067(5) Uiso d . 1 . .

loop_
_atom_site_aniso_label
_atom_site_aniso_U_11
_atom_site_aniso_U_22
_atom_site_aniso_U_33
_atom_site_aniso_U_12
_atom_site_aniso_U_13
_atom_site_aniso_U_23
O1 0.0573(7) 0.0296(5) 0.0618(7) -0.0056(4) 0.0317(5) 0.0017(4)
O2 0.0616(7) 0.0266(5) 0.0718(7) -0.0021(4) 0.0446(6) -0.0037(5)
C1 0.0416(7) 0.0290(7) 0.0408(7) -0.0007(5) 0.0188(6) 0.0037(5)
C2 0.0379(7) 0.0299(7) 0.0400(7) 0.0007(5) 0.0158(6) 0.0010(5)
C3 0.0448(8) 0.0328(7) 0.0485(8) -0.0023(6) 0.0231(6) 0.0013(6)
C4 0.0468(8) 0.0408(8) 0.0510(8) 0.0015(6) 0.0285(7) -0.0021(6)
C5 0.0434(8) 0.0305(7) 0.0474(8) 0.0036(5) 0.0188(6) -0.0048(6)
C6 0.0374(7) 0.0285(7) 0.0380(7) -0.0004(5) 0.0133(5) -0.0002(5)
C7 0.0394(7) 0.0311(7) 0.0406(7) 0.0002(5) 0.0195(6) 0.0003(5)
C8 0.0383(7) 0.0266(6) 0.0388(7) 0.0026(5) 0.0131(5) -0.0021(5)
N1 0.0498(7) 0.0263(6) 0.0496(7) 0.0012(5) 0.0238(6) -0.0017(5)
N2 0.0564(8) 0.0290(6) 0.0559(8) -0.0022(5) 0.0257(6) 0.0001(5)
N3 0.0537(7) 0.0293(6) 0.0562(8) -0.0026(5) 0.0260(6) 0.0005(5)
N4 0.0470(7) 0.0263(6) 0.0504(7) -0.0010(5) 0.0247(5) -0.0010(5)

loop_
_atom_type_symbol
_atom_type_description
_atom_type_scat_dispersion_real
_atom_type_scat_dispersion_imag
_atom_type_scat_source
C C 0.0033 0.0016 'International Tables Vol C Tables 4.2.6.8 and 6.1.1.4'
H H 0.0000 0.0000 'International Tables Vol C Tables 4.2.6.8 and 6.1.1.4'
N N 0.0061 0.0033 'International Tables Vol C Tables 4.2.6.8 and 6.1.1.4'
O O 0.0106 0.0060 'International Tables Vol C Tables 4.2.6.8 and 6.1.1.4'

loop_
_geom_angle_atom_site_label_1
_geom_angle_atom_site_label_2
_geom_angle_atom_site_label_3
_geom_angle_site_symmetry_1
_geom_angle_site_symmetry_3
_geom_angle
_geom_angle_publ_flag
C1 O2 H2B . . 114.1(14) ?
O1 C1 O2 . . 122.47(12) ?
O1 C1 C2 . . 124.52(12) ?
O2 C1 C2 . . 113.01(11) ?
C7 C2 C3 . . 119.79(12) ?
C7 C2 C1 . . 119.61(11) ?
C3 C2 C1 . . 120.59(11) ?
C4 C3 C2 . . 119.44(12) ?
C4 C3 H3A . . 120.3 ?
C2 C3 H3A . . 120.3 ?
C5 C4 C3 . . 120.91(12) ?
C5 C4 H4A . . 119.5 ?
C3 C4 H4A . . 119.5 ?
C4 C5 C6 . . 120.02(12) ?
C4 C5 H5A . . 120.0 ?
C6 C5 H5A . . 120.0 ?
C7 C6 C5 . . 119.03(12) ?
C7 C6 C8 . . 118.74(11) ?
C5 C6 C8 . . 122.22(12) ?
C2 C7 C6 . . 120.79(12) ?
C2 C7 H7A . . 119.6 ?
C6 C7 H7A . . 119.6 ?
N4 C8 N1 . . 106.91(11) ?
N4 C8 C6 . . 126.31(11) ?
N1 C8 C6 . . 126.77(12) ?
C8 N1 N2 . . 109.54(11) ?
C8 N1 H1A . . 129.9(12) ?
N2 N1 H1A . . 120.5(12) ?
N3 N2 N1 . . 106.56(11) ?
N2 N3 N4 . . 110.02(11) ?
C8 N4 N3 . . 106.96(10) ?

loop_
_geom_bond_atom_site_label_1
_geom_bond_atom_site_label_2
_geom_bond_site_symmetry_2
_geom_bond_distance
_geom_bond_publ_flag
O1 C1 . 1.2163(16) ?
O2 C1 . 1.3112(16) ?
O2 H2B . 0.93(2) ?
C1 C2 . 1.4871(18) ?
C2 C7 . 1.3868(18) ?
C2 C3 . 1.3927(19) ?
C3 C4 . 1.3833(19) ?
C3 H3A . 0.9300 ?
C4 C5 . 1.381(2) ?
C4 H4A . 0.9300 ?
C5 C6 . 1.3961(18) ?
C5 H5A . 0.9300 ?
C6 C7 . 1.3898(18) ?
C6 C8 . 1.4684(18) ?
C7 H7A . 0.9300 ?
C8 N4 . 1.3254(17) ?
C8 N1 . 1.3331(17) ?
N1 N2 . 1.3430(16) ?
N1 H1A . 0.94(2) ?
N2 N3 . 1.2882(17) ?
N3 N4 . 1.3576(16) ?

loop_
_geom_hbond_atom_site_label_D
_geom_hbond_atom_site_label_H
_geom_hbond_atom_site_label_A
_geom_hbond_site_symmetry_A
_geom_hbond_distance_DH
_geom_hbond_distance_HA
_geom_hbond_distance_DA
_geom_hbond_angle_DHA
O2 H2B N4 3_666 0.93(2) 1.76(2) 2.6664(15) 164(2)
N1 H1A O1 2_556 0.94(2) 1.77(2) 2.7118(16) 179.1(19)

loop_
_cod_related_entry_id
_cod_related_entry_database
_cod_related_entry_code
1 ChemSpider 295920
